data_7229247
loop_
_publ_author_name
'Paul, Avijit Kumar'
'Kanagaraj, Rajendiran'
'Jana, Ajay'
'Maji, Pradip'

_publ_section_title
;
 Novel Amine Templated Three-Dimensional Zinc-Organophosphonates with
 Variable Pore-Openings
;
_journal_name_full CrystEngComm
_journal_paper_doi 10.1039/C7CE00994A
_journal_year 2017
_chemical_formula_sum 'C6 H18 N2 O15 P4 S0 Zn3'
_chemical_formula_weight 678.21
_chemical_name_common 'Zinc diphosphonate ethelenediamine'
_chemical_name_systematic
;
 ?
;
_space_group_IT_number 15
_symmetry_cell_setting monoclinic
_symmetry_space_group_name_Hall '-C 2yc'
_symmetry_space_group_name_H-M 'C 1 2/c 1'
_atom_sites_solution_hydrogens geom
_atom_sites_solution_primary direct
_atom_sites_solution_secondary difmap
_audit_update_record
;
2017-07-13 deposited with the CCDC.
2017-09-25 downloaded from the CCDC.
;
_cell_angle_alpha 90.00
_cell_angle_beta 92.499(3)
_cell_angle_gamma 90.00
_cell_formula_units_Z 8
_cell_length_a 20.4135(8)
_cell_length_b 8.9845(4)
_cell_length_c 23.0411(9)
_cell_measurement_reflns_used 3625
_cell_measurement_temperature 293(2)
_cell_measurement_theta_max 25.00
_cell_measurement_theta_min 2.62
_cell_volume 4221.8(3)
_computing_cell_refinement 'SAINT (Bruker, 2000)'
_computing_data_collection 'SMART (Bruker, 2000)'
_computing_data_reduction SAINT
_computing_molecular_graphics 'Ortep-3 for windows (Farrugia, 1999) and CAMERON (Watkin et al., 1993)'
_computing_publication_material 'PLATON (Spek, 2003)'
_computing_structure_refinement 'SHELXL-97 (Sheldrick, 2008)'
_computing_structure_solution 'SIR92 (Altomare et al., 1993)'
_diffrn_ambient_temperature 293(2)
_diffrn_measured_fraction_theta_full 0.972
_diffrn_measured_fraction_theta_max 0.972
_diffrn_measurement_device_type 'Bruker SMART CCD area detector'
_diffrn_measurement_method '\f and \w scans'
_diffrn_radiation_monochromator graphite
_diffrn_radiation_source 'fine-focus sealed tube'
_diffrn_radiation_type MoK\a
_diffrn_radiation_wavelength 0.71073
_diffrn_reflns_av_R_equivalents 0.0409
_diffrn_reflns_av_sigmaI/netI 0.0559
_diffrn_reflns_limit_h_max 24
_diffrn_reflns_limit_h_min -24
_diffrn_reflns_limit_k_max 7
_diffrn_reflns_limit_k_min -10
_diffrn_reflns_limit_l_max 27
_diffrn_reflns_limit_l_min -27
_diffrn_reflns_number 8935
_diffrn_reflns_theta_full 25.00
_diffrn_reflns_theta_max 25.00
_diffrn_reflns_theta_min 2.62
_exptl_absorpt_coefficient_mu 3.757
_exptl_absorpt_correction_T_max 0.7051
_exptl_absorpt_correction_T_min 0.5847
_exptl_absorpt_correction_type multi-scan
_exptl_absorpt_process_details '(SADABS; Sheldrick, 1996)'
_exptl_crystal_colour colorless
_exptl_crystal_density_diffrn 2.134
_exptl_crystal_density_method 'not measured'
_exptl_crystal_description 'Block like'
_exptl_crystal_F_000 2704
_exptl_crystal_size_max 0.16
_exptl_crystal_size_mid 0.16
_exptl_crystal_size_min 0.10
_refine_diff_density_max 4.745
_refine_diff_density_min -2.250
_refine_diff_density_rms 0.210
_refine_ls_extinction_method SHELXL
_refine_ls_goodness_of_fit_ref 1.051
_refine_ls_hydrogen_treatment mixed
_refine_ls_matrix_type full
_refine_ls_number_parameters 275
_refine_ls_number_reflns 3625
_refine_ls_number_restraints 0
_refine_ls_restrained_S_all 1.051
_refine_ls_R_factor_all 0.0859
_refine_ls_R_factor_gt 0.0732
_refine_ls_shift/su_max 0.001
_refine_ls_shift/su_mean 0.000
_refine_ls_structure_factor_coef Fsqd
_refine_ls_weighting_details 'calc w=1/[\s^2^(Fo^2^)+(0.0731P)^2^+151.0645P] where P=(Fo^2^+2Fc^2^)/3'
_refine_ls_weighting_scheme calc
_refine_ls_wR_factor_gt 0.1702
_refine_ls_wR_factor_ref 0.1805
_reflns_number_gt 3029
_reflns_number_total 3625
_reflns_threshold_expression >2\s(I)
_cod_data_source_file c7ce00994a2.cif
_cod_data_source_block CCDC(1495889)
_cod_original_sg_symbol_H-M 'C 2/c'
_cod_database_code 7229247

loop_
_symmetry_equiv_pos_as_xyz
'x, y, z'
'-x, y, -z+1/2'
'x+1/2, y+1/2, z'
'-x+1/2, y+1/2, -z+1/2'
'-x, -y, -z'
'x, -y, z-1/2'
'-x+1/2, -y+1/2, -z'
'x+1/2, -y+1/2, z-1/2'

loop_
_atom_site_label
_atom_site_type_symbol
_atom_site_fract_x
_atom_site_fract_y
_atom_site_fract_z
_atom_site_U_iso_or_equiv
_atom_site_adp_type
_atom_site_occupancy
_atom_site_symmetry_multiplicity
_atom_site_calc_flag
_atom_site_refinement_flags
Zn1 Zn 0.60205(4) 0.47966(11) 0.03414(4) 0.0152(3) Uani 1 1 d .
Zn2 Zn 0.77694(5) 0.29030(12) 0.16755(4) 0.0192(3) Uani 1 1 d .
Zn3 Zn 0.84429(6) 0.76727(17) 0.12715(5) 0.0383(4) Uani 1 1 d .
P1 P 0.52630(10) 0.6320(3) -0.07565(9) 0.0159(5) Uani 1 1 d .
P2 P 0.63203(11) 0.4022(3) -0.09132(10) 0.0224(5) Uani 1 1 d .
P3 P 0.72135(10) 0.5631(3) 0.10848(9) 0.0143(5) Uani 1 1 d .
P4 P 0.78645(10) 0.6074(3) 0.22883(9) 0.0165(5) Uani 1 1 d .
O1 O 0.6626(3) 0.6200(7) 0.0712(2) 0.0153(12) Uani 1 1 d .
O2 O 0.6358(3) 0.3585(8) -0.0274(3) 0.0253(15) Uani 1 1 d .
O4 O 0.5485(3) 0.6255(7) -0.0114(2) 0.0160(12) Uani 1 1 d .
O5 O 0.7719(3) 0.6458(7) 0.2913(2) 0.0214(14) Uani 1 1 d .
O6 O 0.6455(3) 0.2647(10) -0.1283(3) 0.042(2) Uani 1 1 d .
O7 O 0.7183(3) 0.3959(7) 0.1119(2) 0.0175(13) Uani 1 1 d .
O8 O 0.8020(3) 0.4409(8) 0.2259(3) 0.0231(14) Uani 1 1 d .
O9 O 0.6755(3) 0.5338(10) -0.1025(3) 0.039(2) Uani 1 1 d .
O10 O 0.8403(3) 0.7063(8) 0.2077(3) 0.0260(15) Uani 1 1 d .
O11 O 0.7850(3) 0.6224(7) 0.0857(2) 0.0194(13) Uani 1 1 d .
O12 O 0.5619(3) 0.7555(8) -0.1077(3) 0.0315(16) Uani 1 1 d .
O13 O 0.7072(3) 0.7990(7) 0.1691(3) 0.0210(13) Uani 1 1 d .
H13 H 0.7024 0.8437 0.1997 0.031 Uiso 1 1 calc R
O14 O 0.5038(3) 0.3390(8) -0.0936(3) 0.0259(15) Uani 1 1 d .
C3 C 0.7126(4) 0.6430(10) 0.1804(3) 0.0148(17) Uani 1 1 d .
C4 C 0.6506(4) 0.5829(13) 0.2084(4) 0.029(2) Uani 1 1 d .
H4A H 0.6556 0.4781 0.2155 0.043 Uiso 1 1 calc R
H4B H 0.6132 0.5995 0.1826 0.043 Uiso 1 1 calc R
H4C H 0.6446 0.6335 0.2444 0.043 Uiso 1 1 calc R
C5 C 0.6681(8) 0.0280(17) 0.0568(9) 0.074(5) Uani 1 1 d .
H5A H 0.6717 0.1191 0.0346 0.089 Uiso 1 1 calc R
H5B H 0.6852 0.0423 0.0964 0.089 Uiso 1 1 calc R
C6 C 0.6016(16) -0.037(4) 0.0535(19) 0.24(3) Uani 1 1 d .
H6A H 0.5999 -0.1229 0.0281 0.286 Uiso 1 1 calc R
H6B H 0.5697 0.0358 0.0390 0.286 Uiso 1 1 calc R
N1 N 0.6946(19) -0.0968(19) 0.0295(8) 0.24(2) Uani 1 1 d .
H1A H 0.7375 -0.0840 0.0264 0.362 Uiso 1 1 calc R
H1B H 0.6756 -0.1074 -0.0058 0.362 Uiso 1 1 calc R
H1C H 0.6875 -0.1778 0.0505 0.362 Uiso 1 1 calc R
N2 N 0.5887(7) -0.080(2) 0.1142(7) 0.107(7) Uani 1 1 d .
H2A H 0.5489 -0.1200 0.1154 0.160 Uiso 1 1 calc R
H2B H 0.5911 -0.0001 0.1369 0.160 Uiso 1 1 calc R
H2C H 0.6185 -0.1465 0.1267 0.160 Uiso 1 1 calc R
O100 O 0.5856(7) 0.1592(16) 0.1690(8) 0.140(8) Uani 1 1 d .
C1 C 0.5471(4) 0.4576(10) -0.1111(4) 0.0185(18) Uani 1 1 d .
C2 C 0.5373(4) 0.4686(13) -0.1764(4) 0.028(2) Uani 1 1 d .
H2D H 0.5649 0.5458 -0.1906 0.042 Uiso 1 1 calc R
H2E H 0.4923 0.4917 -0.1863 0.042 Uiso 1 1 calc R
H2F H 0.5486 0.3754 -0.1937 0.042 Uiso 1 1 calc R
O3 O 0.4514(3) 0.6477(7) -0.0822(2) 0.0206(13) Uani 1 1 d .
H14 H 0.500(5) 0.327(11) -0.056(5) 0.02(3) Uiso 1 1 d .

loop_
_atom_site_aniso_label
_atom_site_aniso_U_11
_atom_site_aniso_U_22
_atom_site_aniso_U_33
_atom_site_aniso_U_23
_atom_site_aniso_U_13
_atom_site_aniso_U_12
Zn1 0.0133(5) 0.0203(5) 0.0118(5) -0.0016(4) -0.0021(4) -0.0024(4)
Zn2 0.0206(5) 0.0292(6) 0.0079(5) -0.0005(4) 0.0010(4) 0.0091(4)
Zn3 0.0316(7) 0.0658(10) 0.0173(6) 0.0088(6) -0.0035(5) -0.0343(6)
P1 0.0149(10) 0.0210(11) 0.0117(10) 0.0049(9) 0.0005(8) -0.0024(9)
P2 0.0138(11) 0.0405(15) 0.0132(11) -0.0046(10) 0.0026(8) -0.0007(10)
P3 0.0118(10) 0.0226(12) 0.0083(10) 0.0010(9) -0.0024(8) -0.0039(9)
P4 0.0146(10) 0.0261(13) 0.0085(10) 0.0018(9) -0.0016(8) -0.0054(9)
O1 0.014(3) 0.021(3) 0.011(3) 0.000(2) -0.007(2) -0.002(2)
O2 0.027(3) 0.032(4) 0.017(3) 0.000(3) 0.007(3) 0.011(3)
O4 0.015(3) 0.020(3) 0.013(3) -0.003(2) 0.000(2) 0.002(2)
O5 0.029(3) 0.028(3) 0.006(3) 0.000(3) -0.002(2) 0.000(3)
O6 0.025(4) 0.071(6) 0.031(4) -0.022(4) 0.005(3) 0.016(4)
O7 0.021(3) 0.015(3) 0.016(3) 0.000(2) -0.005(2) -0.002(2)
O8 0.021(3) 0.034(4) 0.015(3) 0.000(3) -0.002(2) 0.001(3)
O9 0.019(3) 0.077(6) 0.022(4) 0.013(4) -0.005(3) -0.019(4)
O10 0.014(3) 0.046(4) 0.017(3) 0.005(3) -0.007(2) -0.011(3)
O11 0.013(3) 0.034(4) 0.012(3) 0.000(3) 0.007(2) -0.005(3)
O12 0.031(4) 0.038(4) 0.026(4) 0.014(3) 0.004(3) -0.005(3)
O13 0.024(3) 0.024(3) 0.015(3) 0.001(3) -0.001(2) 0.004(3)
O14 0.017(3) 0.036(4) 0.025(4) -0.014(3) 0.010(3) -0.015(3)
C3 0.009(4) 0.022(4) 0.014(4) -0.001(3) 0.003(3) -0.003(3)
C4 0.011(4) 0.054(7) 0.022(5) -0.004(5) 0.000(4) -0.006(4)
C5 0.073(10) 0.042(8) 0.107(13) 0.023(9) 0.001(9) -0.008(8)
C6 0.18(3) 0.21(3) 0.31(5) -0.20(4) -0.19(3) 0.14(3)
N1 0.60(6) 0.046(10) 0.091(14) -0.005(9) 0.15(2) -0.05(2)
N2 0.052(8) 0.19(2) 0.077(10) -0.023(12) -0.006(7) 0.051(10)
O100 0.126(12) 0.091(10) 0.192(16) 0.081(11) -0.109(12) -0.052(9)
C1 0.014(4) 0.025(5) 0.018(4) -0.006(4) 0.009(3) -0.005(4)
C2 0.018(4) 0.050(7) 0.017(5) -0.005(4) 0.000(4) -0.008(4)
O3 0.020(3) 0.026(3) 0.015(3) 0.009(3) -0.003(2) 0.006(3)

loop_
_atom_type_symbol
_atom_type_description
_atom_type_scat_dispersion_real
_atom_type_scat_dispersion_imag
_atom_type_scat_source
C C 0.0033 0.0016 'International Tables Vol C Tables 4.2.6.8 and 6.1.1.4'
H H 0.0000 0.0000 'International Tables Vol C Tables 4.2.6.8 and 6.1.1.4'
N N 0.0061 0.0033 'International Tables Vol C Tables 4.2.6.8 and 6.1.1.4'
O O 0.0106 0.0060 'International Tables Vol C Tables 4.2.6.8 and 6.1.1.4'
P P 0.1023 0.0942 'International Tables Vol C Tables 4.2.6.8 and 6.1.1.4'
S S 0.1246 0.1234 'International Tables Vol C Tables 4.2.6.8 and 6.1.1.4'
Zn Zn 0.2839 1.4301 'International Tables Vol C Tables 4.2.6.8 and 6.1.1.4'

loop_
_geom_angle_atom_site_label_1
_geom_angle_atom_site_label_2
_geom_angle_atom_site_label_3
_geom_angle
_geom_angle_site_symmetry_1
_geom_angle_site_symmetry_3
O1 Zn1 O2 116.6(3) . .
O1 Zn1 O3 119.5(2) . 5_665
O2 Zn1 O3 108.1(3) . 5_665
O1 Zn1 O4 97.4(2) . .
O2 Zn1 O4 101.0(2) . .
O3 Zn1 O4 112.2(2) 5_665 .
O5 Zn2 O6 121.1(3) 4_645 7_655
O5 Zn2 O8 104.8(3) 4_645 .
O6 Zn2 O8 107.7(3) 7_655 .
O5 Zn2 O7 109.6(3) 4_645 .
O6 Zn2 O7 108.0(3) 7_655 .
O8 Zn2 O7 104.4(3) . .
O9 Zn3 O10 122.0(3) 7_665 .
O9 Zn3 O11 110.6(3) 7_665 .
O10 Zn3 O11 103.0(3) . .
O9 Zn3 O12 102.8(3) 7_665 7_665
O10 Zn3 O12 105.5(3) . 7_665
O11 Zn3 O12 113.2(3) . 7_665
O4 P1 O12 111.5(4) . .
O4 P1 O3 110.5(3) . .
O12 P1 O3 112.2(4) . .
O4 P1 C1 109.6(4) . .
O12 P1 C1 106.3(4) . .
O3 P1 C1 106.6(4) . .
O9 P2 O2 111.2(4) . .
O9 P2 O6 114.6(5) . .
O2 P2 O6 109.1(4) . .
O9 P2 C1 107.5(4) . .
O2 P2 C1 108.4(4) . .
O6 P2 C1 105.7(4) . .
O7 P3 O11 114.0(4) . .
O7 P3 O1 109.2(3) . .
O11 P3 O1 110.4(3) . .
O7 P3 C3 109.8(4) . .
O11 P3 C3 107.2(3) . .
O1 P3 C3 105.8(4) . .
O10 P4 O5 110.3(4) . .
O10 P4 O8 113.9(4) . .
O5 P4 O8 108.2(4) . .
O10 P4 C3 106.7(4) . .
O5 P4 C3 110.0(4) . .
O8 P4 C3 107.7(4) . .
P3 O1 Zn1 119.9(4) . .
P2 O2 Zn1 123.9(4) . .
P1 O4 Zn1 132.2(4) . .
P4 O5 Zn2 138.6(4) . 4_655
P2 O6 Zn2 129.8(5) . 7_655
P3 O7 Zn2 119.4(3) . .
P4 O8 Zn2 131.1(4) . .
P2 O9 Zn3 131.7(4) . 7_665
P4 O10 Zn3 122.5(3) . .
P3 O11 Zn3 125.0(3) . .
P1 O12 Zn3 120.9(4) . 7_665
O13 C3 C4 111.2(7) . .
O13 C3 P3 103.3(5) . .
C4 C3 P3 110.9(6) . .
O13 C3 P4 109.4(5) . .
C4 C3 P4 110.3(6) . .
P3 C3 P4 111.6(4) . .
N1 C5 C6 91.9(19) . .
C5 C6 N2 104.7(17) . .
O14 C1 C2 105.5(7) . .
O14 C1 P1 110.5(5) . .
C2 C1 P1 111.4(7) . .
O14 C1 P2 108.1(6) . .
C2 C1 P2 110.2(6) . .
P1 C1 P2 110.9(5) . .
P1 O3 Zn1 117.9(3) . 5_665

loop_
_geom_bond_atom_site_label_1
_geom_bond_atom_site_label_2
_geom_bond_distance
_geom_bond_site_symmetry_2
Zn1 O1 1.937(5) .
Zn1 O2 1.939(6) .
Zn1 O3 1.957(6) 5_665
Zn1 O4 1.978(6) .
Zn2 O5 1.914(6) 4_645
Zn2 O6 1.922(7) 7_655
Zn2 O8 1.959(6) .
Zn2 O7 1.960(6) .
Zn3 O9 1.914(9) 7_665
Zn3 O10 1.939(6) .
Zn3 O11 1.993(6) .
Zn3 O12 1.995(7) 7_665
P1 O4 1.531(6) .
P1 O12 1.534(7) .
P1 O3 1.536(6) .
P1 C1 1.826(9) .
P2 O9 1.507(8) .
P2 O2 1.522(6) .
P2 O6 1.532(8) .
P2 C1 1.841(9) .
P3 O7 1.506(6) .
P3 O11 1.520(6) .
P3 O1 1.533(5) .
P3 C3 1.823(8) .
P4 O10 1.510(7) .
P4 O5 1.521(6) .
P4 O8 1.532(7) .
P4 C3 1.863(8) .
O5 Zn2 1.914(6) 4_655
O6 Zn2 1.922(7) 7_655
O9 Zn3 1.914(9) 7_665
O12 Zn3 1.995(7) 7_665
O13 C3 1.430(11) .
O14 C1 1.452(11) .
C3 C4 1.542(11) .
C5 N1 1.41(3) .
C5 C6 1.48(4) .
C6 N2 1.49(5) .
C1 C2 1.513(12) .
O3 Zn1 1.957(6) 5_665
